data_1503616
loop_
_publ_author_name
'Sankar, Kuppusamy'
'Rahman, Hasibur'
'Das, Pragna P.'
'Bhimireddy, Eswar'
'Sridhar, B.'
'Mohapatra, Debendra K.'

_publ_section_title
;
 Practical syntheses of proposed and revised manzacidin B and their
 congeners.
;
_journal_issue 4
_journal_name_full 'Organic letters'
_journal_page_first 1082
_journal_page_last 1085
_journal_paper_doi 10.1021/ol203466m
_journal_volume 14
_journal_year 2012
_chemical_absolute_configuration unk
_chemical_formula_moiety 'C16 H25 Cl3 N2 O5'
_chemical_formula_sum 'C16 H25 Cl3 N2 O5'
_chemical_formula_weight 431.73
_chemical_name_systematic
; 
 ? 
;
_space_group_IT_number 19
_symmetry_cell_setting orthorhombic
_symmetry_space_group_name_Hall 'P 2ac 2ab'
_symmetry_space_group_name_H-M 'P 21 21 21'
_atom_sites_solution_hydrogens geom
_atom_sites_solution_primary direct
_atom_sites_solution_secondary difmap
_audit_creation_method SHELXL-97
_cell_angle_alpha 90.00
_cell_angle_beta 90.00
_cell_angle_gamma 90.00
_cell_formula_units_Z 8
_cell_length_a 11.1228(7)
_cell_length_b 18.7458(11)
_cell_length_c 20.9423(13)
_cell_measurement_reflns_used 6537
_cell_measurement_temperature 294(2)
_cell_measurement_theta_max 24.68
_cell_measurement_theta_min 2.34
_cell_volume 4366.6(5)
_computing_cell_refinement 'SAINT (Bruker, 2001)'
_computing_data_collection 'SMART (Bruker, 2001)'
_computing_data_reduction SAINT
_computing_molecular_graphics 'SHELXTL/PC (Sheldrick, 1990)'
_computing_publication_material SHELXL97
_computing_structure_refinement 'SHELXL-97 (Sheldrick, 2008)'
_computing_structure_solution 'SHELXS-97 (Sheldrick, 2008)'
_diffrn_ambient_temperature 294(2)
_diffrn_measured_fraction_theta_full 1.000
_diffrn_measured_fraction_theta_max 1.000
_diffrn_measurement_device 'Bruker SMART APEX CCD area-detector'
_diffrn_measurement_device_type 'CCD Area Detector'
_diffrn_measurement_method '\w scan'
_diffrn_radiation_monochromator graphite
_diffrn_radiation_source 'fine-focus sealed tube'
_diffrn_radiation_type MoK\a
_diffrn_radiation_wavelength 0.71073
_diffrn_reflns_av_R_equivalents 0.0235
_diffrn_reflns_av_sigmaI/netI 0.0236
_diffrn_reflns_limit_h_max 13
_diffrn_reflns_limit_h_min -13
_diffrn_reflns_limit_k_max 21
_diffrn_reflns_limit_k_min -22
_diffrn_reflns_limit_l_max 24
_diffrn_reflns_limit_l_min -24
_diffrn_reflns_number 31754
_diffrn_reflns_theta_full 25.00
_diffrn_reflns_theta_max 25.00
_diffrn_reflns_theta_min 1.94
_diffrn_standards_number 0
_exptl_absorpt_coefficient_mu 0.446
_exptl_absorpt_correction_type none
_exptl_crystal_colour colorless
_exptl_crystal_density_diffrn 1.313
_exptl_crystal_density_method 'not measured'
_exptl_crystal_description needle
_exptl_crystal_F_000 1808
_exptl_crystal_size_max 0.16
_exptl_crystal_size_mid 0.08
_exptl_crystal_size_min 0.05
_refine_diff_density_max 0.284
_refine_diff_density_min -0.206
_refine_diff_density_rms 0.037
_refine_ls_abs_structure_details 'Flack H D (1983), Acta Cryst. A39, 876-881'
_refine_ls_abs_structure_Flack -0.01(5)
_refine_ls_extinction_method none
_refine_ls_goodness_of_fit_ref 1.030
_refine_ls_hydrogen_treatment mixed
_refine_ls_matrix_type full
_refine_ls_number_parameters 489
_refine_ls_number_reflns 7692
_refine_ls_number_restraints 1
_refine_ls_restrained_S_all 1.030
_refine_ls_R_factor_all 0.0448
_refine_ls_R_factor_gt 0.0391
_refine_ls_shift/su_max 0.001
_refine_ls_shift/su_mean 0.000
_refine_ls_structure_factor_coef Fsqd
_refine_ls_weighting_details 'calc w=1/[\s^2^(Fo^2^)+(0.0547P)^2^+0.9379P] where P=(Fo^2^+2Fc^2^)/3'
_refine_ls_weighting_scheme calc
_refine_ls_wR_factor_gt 0.1002
_refine_ls_wR_factor_ref 0.1049
_reflns_number_gt 6855
_reflns_number_total 7692
_reflns_threshold_expression >2sigma(I)
_cod_data_source_file ol203466m_si_004.cif
_cod_data_source_block ae72m
_cod_database_code 1503616

loop_
_symmetry_equiv_pos_as_xyz
'x, y, z'
'-x+1/2, -y, z+1/2'
'-x, y+1/2, -z+1/2'
'x+1/2, -y+1/2, -z'

loop_
_atom_site_label
_atom_site_type_symbol
_atom_site_fract_x
_atom_site_fract_y
_atom_site_fract_z
_atom_site_U_iso_or_equiv
_atom_site_adp_type
_atom_site_occupancy
_atom_site_symmetry_multiplicity
_atom_site_calc_flag
_atom_site_refinement_flags
C1A C 0.2766(3) 0.72064(16) 0.62332(14) 0.0774(9) Uani 1 1 d .
C2A C 0.1732(3) 0.78837(17) 0.69794(13) 0.0739(8) Uani 1 1 d .
H2A H 0.2378 0.8128 0.7201 0.089 Uiso 1 1 calc R
H2B H 0.1024 0.7880 0.7250 0.089 Uiso 1 1 calc R
C3A C 0.1467(2) 0.82352(13) 0.63400(10) 0.0490(5) Uani 1 1 d .
H3A H 0.1607 0.8751 0.6363 0.059 Uiso 1 1 calc R
C4A C 0.0191(2) 0.80772(14) 0.60993(11) 0.0557(6) Uani 1 1 d .
H4A H -0.0050 0.7603 0.6250 0.067 Uiso 1 1 calc R
C5A C -0.0740(3) 0.86260(16) 0.63289(12) 0.0647(7) Uani 1 1 d .
C6A C -0.0517(3) 0.93552(18) 0.60302(13) 0.0837(10) Uani 1 1 d .
H6A H 0.0166 0.9339 0.5743 0.100 Uiso 1 1 calc R
H6B H -0.1218 0.9514 0.5794 0.100 Uiso 1 1 calc R
C7A C -0.0365(2) 0.94083(14) 0.70782(11) 0.0519(6) Uani 1 1 d .
C8A C -0.0068(2) 0.97760(14) 0.77002(13) 0.0569(6) Uani 1 1 d .
C9A C 0.2388(5) 0.65726(17) 0.5838(2) 0.1166(15) Uani 1 1 d .
H9A H 0.2483 0.6144 0.6084 0.175 Uiso 1 1 calc R
H9B H 0.2880 0.6545 0.5462 0.175 Uiso 1 1 calc R
H9C H 0.1561 0.6625 0.5716 0.175 Uiso 1 1 calc R
C10A C 0.4109(4) 0.7211(2) 0.63865(18) 0.1082(14) Uani 1 1 d .
H10A H 0.4295 0.7621 0.6643 0.162 Uiso 1 1 calc R
H10B H 0.4561 0.7230 0.5996 0.162 Uiso 1 1 calc R
H10C H 0.4314 0.6785 0.6617 0.162 Uiso 1 1 calc R
C11A C 0.2837(2) 0.81502(13) 0.54091(11) 0.0504(5) Uani 1 1 d .
C12A C 0.2730(3) 0.91806(16) 0.46923(14) 0.0753(8) Uani 1 1 d .
C13A C 0.2198(7) 0.9904(2) 0.4817(3) 0.162(3) Uani 1 1 d .
H13A H 0.2347 1.0210 0.4458 0.243 Uiso 1 1 calc R
H13B H 0.2560 1.0106 0.5192 0.243 Uiso 1 1 calc R
H13C H 0.1347 0.9859 0.4882 0.243 Uiso 1 1 calc R
C14A C 0.2097(5) 0.8791(3) 0.41792(18) 0.1335(19) Uani 1 1 d .
H14A H 0.2506 0.8350 0.4095 0.200 Uiso 1 1 calc R
H14B H 0.2088 0.9076 0.3799 0.200 Uiso 1 1 calc R
H14C H 0.1287 0.8693 0.4310 0.200 Uiso 1 1 calc R
C15A C 0.4049(4) 0.9236(3) 0.4571(2) 0.1339(18) Uani 1 1 d .
H15A H 0.4345 0.8787 0.4418 0.201 Uiso 1 1 calc R
H15B H 0.4454 0.9359 0.4960 0.201 Uiso 1 1 calc R
H15C H 0.4195 0.9598 0.4256 0.201 Uiso 1 1 calc R
C16A C -0.2020(3) 0.8345(3) 0.62142(19) 0.1103(15) Uani 1 1 d .
H16A H -0.2146 0.7922 0.6465 0.165 Uiso 1 1 calc R
H16B H -0.2119 0.8233 0.5770 0.165 Uiso 1 1 calc R
H16C H -0.2593 0.8703 0.6336 0.165 Uiso 1 1 calc R
Cl1A Cl -0.07766(8) 1.06168(4) 0.77553(4) 0.0832(2) Uani 1 1 d .
Cl2A Cl 0.15028(7) 0.99034(5) 0.77309(5) 0.0896(3) Uani 1 1 d .
Cl3A Cl -0.05271(10) 0.92555(5) 0.83440(4) 0.0924(3) Uani 1 1 d .
N1A N 0.23904(18) 0.78899(10) 0.59555(9) 0.0512(5) Uani 1 1 d .
N2A N -0.06052(19) 0.87611(12) 0.70228(10) 0.0567(5) Uani 1 1 d .
O1A O 0.3491(2) 0.78160(11) 0.50558(10) 0.0779(6) Uani 1 1 d .
O2A O 0.25111(16) 0.88248(9) 0.53158(8) 0.0570(4) Uani 1 1 d .
O3A O -0.0278(2) 0.98285(11) 0.65647(9) 0.0820(6) Uani 1 1 d .
O4A O 0.01972(19) 0.80760(13) 0.54236(9) 0.0695(6) Uani 1 1 d .
H41 H -0.025(3) 0.7819(18) 0.5299(16) 0.074(11) Uiso 1 1 d .
O5A O 0.2077(3) 0.71811(13) 0.68102(11) 0.0988(8) Uani 1 1 d .
C1B C 0.7514(3) 0.09324(15) 0.50234(13) 0.0683(7) Uani 1 1 d .
C2B C 0.8620(3) 0.03746(14) 0.42271(14) 0.0671(7) Uani 1 1 d .
H2C H 0.8002 0.0115 0.3997 0.081 Uiso 1 1 calc R
H2D H 0.9395 0.0158 0.4140 0.081 Uiso 1 1 calc R
C3B C 0.8616(2) 0.11631(12) 0.40458(11) 0.0502(5) Uani 1 1 d .
H3B H 0.8393 0.1224 0.3596 0.060 Uiso 1 1 calc R
C4B C 0.9843(2) 0.15211(13) 0.41854(12) 0.0546(6) Uani 1 1 d .
H4B H 1.0232 0.1270 0.4540 0.066 Uiso 1 1 calc R
C5B C 1.0690(3) 0.15054(14) 0.35980(12) 0.0585(6) Uani 1 1 d .
C6B C 1.0183(3) 0.19776(16) 0.30596(14) 0.0713(8) Uani 1 1 d .
H6C H 0.9459 0.2221 0.3198 0.086 Uiso 1 1 calc R
H6D H 1.0770 0.2331 0.2928 0.086 Uiso 1 1 calc R
C7B C 1.0270(2) 0.08477(15) 0.27626(13) 0.0591(6) Uani 1 1 d .
C8B C 1.0054(2) 0.02485(17) 0.22962(14) 0.0669(7) Uani 1 1 d .
C9B C 0.6274(4) 0.0628(2) 0.50499(19) 0.1024(13) Uani 1 1 d .
H9D H 0.6100 0.0387 0.4656 0.154 Uiso 1 1 calc R
H9E H 0.5703 0.1005 0.5114 0.154 Uiso 1 1 calc R
H9F H 0.6221 0.0295 0.5397 0.154 Uiso 1 1 calc R
C10B C 0.7879(4) 0.1285(2) 0.56376(14) 0.0983(12) Uani 1 1 d .
H10D H 0.7976 0.0930 0.5963 0.147 Uiso 1 1 calc R
H10E H 0.7269 0.1618 0.5765 0.147 Uiso 1 1 calc R
H10F H 0.8625 0.1533 0.5577 0.147 Uiso 1 1 calc R
C11B C 0.7007(2) 0.20079(13) 0.43675(11) 0.0529(6) Uani 1 1 d .
C12B C 0.6597(3) 0.29251(15) 0.35512(15) 0.0728(8) Uani 1 1 d .
C13B C 0.7113(4) 0.2997(2) 0.28892(17) 0.1044(13) Uani 1 1 d .
H13D H 0.7970 0.3050 0.2916 0.157 Uiso 1 1 calc R
H13E H 0.6775 0.3410 0.2685 0.157 Uiso 1 1 calc R
H13F H 0.6923 0.2579 0.2645 0.157 Uiso 1 1 calc R
C14B C 0.5250(3) 0.2761(2) 0.3508(2) 0.1068(13) Uani 1 1 d .
H14D H 0.5127 0.2356 0.3235 0.160 Uiso 1 1 calc R
H14E H 0.4835 0.3166 0.3336 0.160 Uiso 1 1 calc R
H14F H 0.4944 0.2658 0.3927 0.160 Uiso 1 1 calc R
C15B C 0.6882(6) 0.35480(19) 0.3960(2) 0.1300(18) Uani 1 1 d .
H15D H 0.6535 0.3480 0.4375 0.195 Uiso 1 1 calc R
H15E H 0.6557 0.3973 0.3770 0.195 Uiso 1 1 calc R
H15F H 0.7738 0.3595 0.3999 0.195 Uiso 1 1 calc R
C16B C 1.1955(3) 0.17058(19) 0.37905(17) 0.0800(9) Uani 1 1 d .
H16D H 1.2275 0.1347 0.4070 0.120 Uiso 1 1 calc R
H16E H 1.1944 0.2157 0.4008 0.120 Uiso 1 1 calc R
H16F H 1.2450 0.1741 0.3416 0.120 Uiso 1 1 calc R
Cl1B Cl 1.06342(8) -0.05606(4) 0.25824(5) 0.0893(3) Uani 1 1 d .
Cl2B Cl 1.07831(12) 0.04497(6) 0.15640(4) 0.1094(3) Uani 1 1 d .
Cl3B Cl 0.85052(8) 0.01481(6) 0.21697(7) 0.1138(4) Uani 1 1 d .
N1B N 0.76579(19) 0.14129(11) 0.44623(9) 0.0533(5) Uani 1 1 d .
N2B N 1.0694(2) 0.07817(12) 0.33099(11) 0.0603(5) Uani 1 1 d .
O1B O 0.6297(2) 0.22464(12) 0.47501(10) 0.0820(6) Uani 1 1 d .
O2B O 0.72269(15) 0.22804(8) 0.37900(8) 0.0537(4) Uani 1 1 d .
O3B O 0.9922(2) 0.14890(11) 0.25429(10) 0.0774(6) Uani 1 1 d .
O4B O 0.96524(17) 0.22350(10) 0.43630(10) 0.0663(5) Uani 1 1 d D
H42 H 1.017(2) 0.2371(16) 0.4652(11) 0.072(9) Uiso 1 1 d D
O5B O 0.8379(2) 0.03871(11) 0.48876(11) 0.0834(6) Uani 1 1 d .

loop_
_atom_site_aniso_label
_atom_site_aniso_U_11
_atom_site_aniso_U_22
_atom_site_aniso_U_33
_atom_site_aniso_U_23
_atom_site_aniso_U_13
_atom_site_aniso_U_12
C1A 0.108(2) 0.0635(17) 0.0606(16) 0.0133(13) 0.0191(16) 0.0314(17)
C2A 0.087(2) 0.088(2) 0.0468(14) 0.0054(13) 0.0093(13) 0.0240(17)
C3A 0.0563(13) 0.0505(12) 0.0402(11) -0.0050(10) 0.0037(10) 0.0047(11)
C4A 0.0620(14) 0.0595(14) 0.0457(12) -0.0126(11) 0.0073(11) -0.0060(12)
C5A 0.0581(15) 0.0873(19) 0.0487(13) -0.0220(13) -0.0048(12) 0.0079(14)
C6A 0.110(3) 0.093(2) 0.0483(14) -0.0067(15) -0.0137(15) 0.043(2)
C7A 0.0502(13) 0.0575(15) 0.0481(13) -0.0051(11) 0.0040(10) 0.0106(11)
C8A 0.0523(13) 0.0597(14) 0.0587(15) -0.0116(12) 0.0063(12) -0.0037(11)
C9A 0.185(5) 0.0506(17) 0.114(3) 0.0027(18) 0.039(3) 0.009(2)
C10A 0.119(3) 0.127(3) 0.079(2) 0.022(2) 0.005(2) 0.067(3)
C11A 0.0545(13) 0.0518(13) 0.0448(12) -0.0035(10) 0.0020(11) 0.0030(11)
C12A 0.095(2) 0.0695(18) 0.0612(16) 0.0189(14) 0.0010(15) -0.0143(16)
C13A 0.266(8) 0.081(3) 0.139(4) 0.056(3) 0.043(5) 0.042(4)
C14A 0.183(5) 0.149(4) 0.068(2) 0.032(2) -0.047(3) -0.055(4)
C15A 0.124(4) 0.164(4) 0.114(3) 0.049(3) 0.016(3) -0.058(3)
C16A 0.0603(19) 0.165(4) 0.105(3) -0.070(3) -0.0058(19) 0.009(2)
Cl1A 0.0861(5) 0.0643(4) 0.0992(6) -0.0269(4) 0.0083(4) 0.0118(4)
Cl2A 0.0527(4) 0.1126(6) 0.1035(6) -0.0335(5) -0.0001(4) -0.0050(4)
Cl3A 0.1408(8) 0.0847(5) 0.0516(4) -0.0081(4) 0.0198(4) -0.0265(5)
N1A 0.0610(12) 0.0463(10) 0.0463(10) 0.0025(9) 0.0072(9) 0.0105(9)
N2A 0.0544(12) 0.0637(14) 0.0520(11) -0.0166(10) 0.0077(10) -0.0007(10)
O1A 0.0964(15) 0.0773(13) 0.0601(11) -0.0018(10) 0.0282(11) 0.0235(12)
O2A 0.0709(11) 0.0494(9) 0.0509(9) 0.0057(7) 0.0064(8) 0.0008(8)
O3A 0.1276(19) 0.0629(12) 0.0556(11) 0.0022(9) 0.0018(11) 0.0221(12)
O4A 0.0671(12) 0.0913(15) 0.0501(10) -0.0270(10) 0.0014(9) -0.0137(11)
O5A 0.144(2) 0.0796(14) 0.0731(14) 0.0317(11) 0.0386(14) 0.0428(15)
C1B 0.089(2) 0.0662(17) 0.0495(14) 0.0108(12) -0.0008(14) -0.0146(15)
C2B 0.0792(18) 0.0505(14) 0.0718(18) 0.0053(13) -0.0061(15) 0.0033(13)
C3B 0.0564(13) 0.0478(12) 0.0463(12) 0.0016(10) -0.0045(10) 0.0020(11)
C4B 0.0589(14) 0.0514(13) 0.0536(13) -0.0026(11) -0.0064(12) 0.0029(11)
C5B 0.0609(15) 0.0553(14) 0.0594(14) -0.0024(12) 0.0030(12) 0.0031(12)
C6B 0.0845(19) 0.0605(17) 0.0688(17) 0.0103(14) 0.0138(15) 0.0044(14)
C7B 0.0486(12) 0.0715(16) 0.0574(15) 0.0052(13) 0.0013(11) 0.0092(11)
C8B 0.0537(15) 0.0818(19) 0.0653(17) -0.0063(14) -0.0029(13) 0.0014(13)
C9B 0.109(3) 0.117(3) 0.081(2) 0.031(2) 0.002(2) -0.042(2)
C10B 0.147(3) 0.096(2) 0.0516(16) 0.0069(16) -0.016(2) -0.013(2)
C11B 0.0566(14) 0.0565(14) 0.0455(13) -0.0052(11) 0.0019(11) -0.0039(11)
C12B 0.093(2) 0.0501(15) 0.0756(19) 0.0036(13) -0.0018(16) 0.0176(15)
C13B 0.141(3) 0.089(2) 0.084(2) 0.036(2) 0.008(2) 0.033(2)
C14B 0.082(2) 0.114(3) 0.124(3) 0.013(3) -0.021(2) 0.032(2)
C15B 0.202(5) 0.0538(19) 0.134(4) -0.011(2) -0.016(4) 0.010(3)
C16B 0.0586(17) 0.088(2) 0.093(2) -0.0112(18) 0.0032(16) -0.0046(15)
Cl1B 0.0882(5) 0.0693(5) 0.1103(6) -0.0151(4) -0.0152(5) 0.0091(4)
Cl2B 0.1375(8) 0.1260(8) 0.0647(5) -0.0180(5) 0.0198(5) -0.0178(7)
Cl3B 0.0569(4) 0.1328(8) 0.1518(9) -0.0223(7) -0.0275(5) 0.0025(5)
N1B 0.0635(12) 0.0509(11) 0.0454(10) 0.0055(9) 0.0030(9) -0.0007(10)
N2B 0.0567(12) 0.0628(13) 0.0614(13) -0.0029(10) -0.0007(11) 0.0086(11)
O1B 0.0847(14) 0.0921(15) 0.0692(13) -0.0090(11) 0.0232(11) 0.0182(12)
O2B 0.0611(10) 0.0480(9) 0.0520(9) 0.0038(7) -0.0001(8) 0.0086(8)
O3B 0.0990(15) 0.0729(13) 0.0602(11) 0.0058(10) -0.0029(11) 0.0123(11)
O4B 0.0639(11) 0.0619(11) 0.0730(12) -0.0192(9) -0.0125(9) -0.0006(9)
O5B 0.1106(17) 0.0664(12) 0.0731(13) 0.0240(10) -0.0067(12) 0.0053(12)

loop_
_atom_type_symbol
_atom_type_description
_atom_type_scat_dispersion_real
_atom_type_scat_dispersion_imag
_atom_type_scat_source
C C 0.0033 0.0016 'International Tables Vol C Tables 4.2.6.8 and 6.1.1.4'
H H 0.0000 0.0000 'International Tables Vol C Tables 4.2.6.8 and 6.1.1.4'
N N 0.0061 0.0033 'International Tables Vol C Tables 4.2.6.8 and 6.1.1.4'
O O 0.0106 0.0060 'International Tables Vol C Tables 4.2.6.8 and 6.1.1.4'
Cl Cl 0.1484 0.1585 'International Tables Vol C Tables 4.2.6.8 and 6.1.1.4'

loop_
_geom_angle_atom_site_label_1
_geom_angle_atom_site_label_2
_geom_angle_atom_site_label_3
_geom_angle
O5A C1A N1A 102.2(2)
O5A C1A C9A 106.7(3)
N1A C1A C9A 113.0(3)
O5A C1A C10A 110.3(3)
N1A C1A C10A 110.9(3)
C9A C1A C10A 113.1(3)
O5A C2A C3A 103.6(2)
O5A C2A H2A 111.0
C3A C2A H2A 111.0
O5A C2A H2B 111.0
C3A C2A H2B 111.0
H2A C2A H2B 109.0
N1A C3A C2A 99.05(19)
N1A C3A C4A 112.62(19)
C2A C3A C4A 112.6(2)
N1A C3A H3A 110.7
C2A C3A H3A 110.7
C4A C3A H3A 110.7
O4A C4A C3A 108.9(2)
O4A C4A C5A 108.5(2)
C3A C4A C5A 113.0(2)
O4A C4A H4A 108.8
C3A C4A H4A 108.8
C5A C4A H4A 108.8
N2A C5A C6A 103.5(2)
N2A C5A C16A 107.8(3)
C6A C5A C16A 113.2(3)
N2A C5A C4A 110.6(2)
C6A C5A C4A 111.2(2)
C16A C5A C4A 110.2(2)
O3A C6A C5A 105.1(2)
O3A C6A H6A 110.7
C5A C6A H6A 110.7
O3A C6A H6B 110.7
C5A C6A H6B 110.7
H6A C6A H6B 108.8
N2A C7A O3A 120.9(2)
N2A C7A C8A 124.8(2)
O3A C7A C8A 114.2(2)
C7A C8A Cl3A 110.36(18)
C7A C8A Cl2A 108.06(17)
Cl3A C8A Cl2A 109.76(16)
C7A C8A Cl1A 111.46(19)
Cl3A C8A Cl1A 108.58(14)
Cl2A C8A Cl1A 108.59(15)
C1A C9A H9A 109.5
C1A C9A H9B 109.5
H9A C9A H9B 109.5
C1A C9A H9C 109.5
H9A C9A H9C 109.5
H9B C9A H9C 109.5
C1A C10A H10A 109.5
C1A C10A H10B 109.5
H10A C10A H10B 109.5
C1A C10A H10C 109.5
H10A C10A H10C 109.5
H10B C10A H10C 109.5
O1A C11A O2A 124.4(2)
O1A C11A N1A 123.8(2)
O2A C11A N1A 111.8(2)
C14A C12A O2A 109.8(3)
C14A C12A C15A 112.2(4)
O2A C12A C15A 110.0(3)
C14A C12A C13A 112.7(4)
O2A C12A C13A 100.8(3)
C15A C12A C13A 110.7(4)
C12A C13A H13A 109.5
C12A C13A H13B 109.5
H13A C13A H13B 109.5
C12A C13A H13C 109.5
H13A C13A H13C 109.5
H13B C13A H13C 109.5
C12A C14A H14A 109.5
C12A C14A H14B 109.5
H14A C14A H14B 109.5
C12A C14A H14C 109.5
H14A C14A H14C 109.5
H14B C14A H14C 109.5
C12A C15A H15A 109.5
C12A C15A H15B 109.5
H15A C15A H15B 109.5
C12A C15A H15C 109.5
H15A C15A H15C 109.5
H15B C15A H15C 109.5
C5A C16A H16A 109.5
C5A C16A H16B 109.5
H16A C16A H16B 109.5
C5A C16A H16C 109.5
H16A C16A H16C 109.5
H16B C16A H16C 109.5
C11A N1A C3A 124.9(2)
C11A N1A C1A 123.4(2)
C3A N1A C1A 111.7(2)
C7A N2A C5A 106.2(2)
C11A O2A C12A 120.7(2)
C7A O3A C6A 104.3(2)
C4A O4A H41 111(3)
C2A O5A C1A 109.0(2)
O5B C1B N1B 101.7(2)
O5B C1B C9B 110.8(3)
N1B C1B C9B 111.1(3)
O5B C1B C10B 107.6(3)
N1B C1B C10B 112.3(2)
C9B C1B C10B 112.7(3)
O5B C2B C3B 103.1(2)
O5B C2B H2C 111.1
C3B C2B H2C 111.1
O5B C2B H2D 111.1
C3B C2B H2D 111.1
H2C C2B H2D 109.1
N1B C3B C2B 99.5(2)
N1B C3B C4B 113.14(19)
C2B C3B C4B 111.7(2)
N1B C3B H3B 110.7
C2B C3B H3B 110.7
C4B C3B H3B 110.7
O4B C4B C3B 109.2(2)
O4B C4B C5B 108.7(2)
C3B C4B C5B 112.2(2)
O4B C4B H4B 108.9
C3B C4B H4B 108.9
C5B C4B H4B 108.9
N2B C5B C16B 109.4(2)
N2B C5B C6B 103.2(2)
C16B C5B C6B 113.1(3)
N2B C5B C4B 110.0(2)
C16B C5B C4B 110.5(2)
C6B C5B C4B 110.4(2)
O3B C6B C5B 104.9(2)
O3B C6B H6C 110.8
C5B C6B H6C 110.8
O3B C6B H6D 110.8
C5B C6B H6D 110.8
H6C C6B H6D 108.8
N2B C7B O3B 120.9(3)
N2B C7B C8B 125.6(3)
O3B C7B C8B 113.5(2)
C7B C8B Cl3B 109.55(19)
C7B C8B Cl1B 111.4(2)
Cl3B C8B Cl1B 108.70(17)
C7B C8B Cl2B 109.2(2)
Cl3B C8B Cl2B 109.96(17)
Cl1B C8B Cl2B 108.09(16)
C1B C9B H9D 109.5
C1B C9B H9E 109.5
H9D C9B H9E 109.5
C1B C9B H9F 109.5
H9D C9B H9F 109.5
H9E C9B H9F 109.5
C1B C10B H10D 109.5
C1B C10B H10E 109.5
H10D C10B H10E 109.5
C1B C10B H10F 109.5
H10D C10B H10F 109.5
H10E C10B H10F 109.5
O1B C11B O2B 125.3(2)
O1B C11B N1B 124.1(2)
O2B C11B N1B 110.7(2)
C15B C12B O2B 110.2(3)
C15B C12B C13B 112.3(3)
O2B C12B C13B 101.7(2)
C15B C12B C14B 113.7(4)
O2B C12B C14B 108.5(3)
C13B C12B C14B 109.7(3)
C12B C13B H13D 109.5
C12B C13B H13E 109.5
H13D C13B H13E 109.5
C12B C13B H13F 109.5
H13D C13B H13F 109.5
H13E C13B H13F 109.5
C12B C14B H14D 109.5
C12B C14B H14E 109.5
H14D C14B H14E 109.5
C12B C14B H14F 109.5
H14D C14B H14F 109.5
H14E C14B H14F 109.5
C12B C15B H15D 109.5
C12B C15B H15E 109.5
H15D C15B H15E 109.5
C12B C15B H15F 109.5
H15D C15B H15F 109.5
H15E C15B H15F 109.5
C5B C16B H16D 109.5
C5B C16B H16E 109.5
H16D C16B H16E 109.5
C5B C16B H16F 109.5
H16D C16B H16F 109.5
H16E C16B H16F 109.5
C11B N1B C3B 124.95(19)
C11B N1B C1B 124.1(2)
C3B N1B C1B 110.9(2)
C7B N2B C5B 106.4(2)
C11B O2B C12B 122.0(2)
C7B O3B C6B 104.6(2)
C4B O4B H42 111(2)
C2B O5B C1B 109.5(2)

loop_
_geom_bond_atom_site_label_1
_geom_bond_atom_site_label_2
_geom_bond_distance
C1A O5A 1.432(4)
C1A N1A 1.468(3)
C1A C9A 1.508(5)
C1A C10A 1.528(6)
C2A O5A 1.417(4)
C2A C3A 1.521(3)
C2A H2A 0.9700
C2A H2B 0.9700
C3A N1A 1.457(3)
C3A C4A 1.535(4)
C3A H3A 0.9800
C4A O4A 1.415(3)
C4A C5A 1.537(4)
C4A H4A 0.9800
C5A N2A 1.483(3)
C5A C6A 1.524(5)
C5A C16A 1.536(5)
C6A O3A 1.453(4)
C6A H6A 0.9700
C6A H6B 0.9700
C7A N2A 1.248(3)
C7A O3A 1.337(3)
C7A C8A 1.510(4)
C8A Cl3A 1.741(3)
C8A Cl2A 1.765(3)
C8A Cl1A 1.766(3)
C9A H9A 0.9600
C9A H9B 0.9600
C9A H9C 0.9600
C10A H10A 0.9600
C10A H10B 0.9600
C10A H10C 0.9600
C11A O1A 1.212(3)
C11A O2A 1.330(3)
C11A N1A 1.340(3)
C12A C14A 1.478(5)
C12A O2A 1.486(3)
C12A C15A 1.493(6)
C12A C13A 1.503(6)
C13A H13A 0.9600
C13A H13B 0.9600
C13A H13C 0.9600
C14A H14A 0.9600
C14A H14B 0.9600
C14A H14C 0.9600
C15A H15A 0.9600
C15A H15B 0.9600
C15A H15C 0.9600
C16A H16A 0.9600
C16A H16B 0.9600
C16A H16C 0.9600
O4A H41 0.74(3)
C1B O5B 1.432(4)
C1B N1B 1.489(3)
C1B C9B 1.494(5)
C1B C10B 1.502(4)
C2B O5B 1.409(4)
C2B C3B 1.526(3)
C2B H2C 0.9700
C2B H2D 0.9700
C3B N1B 1.454(3)
C3B C4B 1.549(3)
C3B H3B 0.9800
C4B O4B 1.405(3)
C4B C5B 1.550(4)
C4B H4B 0.9800
C5B N2B 1.485(3)
C5B C16B 1.511(4)
C5B C6B 1.540(4)
C6B O3B 1.447(4)
C6B H6C 0.9700
C6B H6D 0.9700
C7B N2B 1.246(3)
C7B O3B 1.344(3)
C7B C8B 1.508(4)
C8B Cl3B 1.753(3)
C8B Cl1B 1.754(3)
C8B Cl2B 1.775(3)
C9B H9D 0.9600
C9B H9E 0.9600
C9B H9F 0.9600
C10B H10D 0.9600
C10B H10E 0.9600
C10B H10F 0.9600
C11B O1B 1.211(3)
C11B O2B 1.335(3)
C11B N1B 1.344(3)
C12B C15B 1.482(5)
C12B O2B 1.484(3)
C12B C13B 1.507(5)
C12B C14B 1.532(5)
C13B H13D 0.9600
C13B H13E 0.9600
C13B H13F 0.9600
C14B H14D 0.9600
C14B H14E 0.9600
C14B H14F 0.9600
C15B H15D 0.9600
C15B H15E 0.9600
C15B H15F 0.9600
C16B H16D 0.9600
C16B H16E 0.9600
C16B H16F 0.9600
O4B H42 0.877(10)

loop_
_geom_hbond_atom_site_label_D
_geom_hbond_atom_site_label_H
_geom_hbond_atom_site_label_A
_geom_hbond_distance_DH
_geom_hbond_distance_HA
_geom_hbond_distance_DA
_geom_hbond_angle_DHA
_geom_hbond_site_symmetry_A
O4A H41 O1A 0.74(3) 1.99(3) 2.722(3) 176(4) 4_466
O4B H42 O1B 0.877(10) 1.908(11) 2.782(3) 175(3) 4_556

loop_
_geom_torsion_atom_site_label_1
_geom_torsion_atom_site_label_2
_geom_torsion_atom_site_label_3
_geom_torsion_atom_site_label_4
_geom_torsion
O5A C2A C3A N1A -35.8(3)
O5A C2A C3A C4A 83.5(3)
N1A C3A C4A O4A -38.7(3)
C2A C3A C4A O4A -149.7(2)
N1A C3A C4A C5A -159.4(2)
C2A C3A C4A C5A 89.6(3)
O4A C4A C5A N2A -168.0(2)
C3A C4A C5A N2A -47.1(3)
O4A C4A C5A C6A -53.6(3)
C3A C4A C5A C6A 67.3(3)
O4A C4A C5A C16A 72.9(3)
C3A C4A C5A C16A -166.2(3)
N2A C5A C6A O3A 0.1(3)
C16A C5A C6A O3A 116.6(3)
C4A C5A C6A O3A -118.7(2)
N2A C7A C8A Cl3A -17.5(3)
O3A C7A C8A Cl3A 166.65(19)
N2A C7A C8A Cl2A 102.6(3)
O3A C7A C8A Cl2A -73.3(2)
N2A C7A C8A Cl1A -138.2(2)
O3A C7A C8A Cl1A 45.9(3)
O1A C11A N1A C3A -170.4(3)
O2A C11A N1A C3A 11.9(3)
O1A C11A N1A C1A 8.4(4)
O2A C11A N1A C1A -169.3(3)
C2A C3A N1A C11A -157.4(3)
C4A C3A N1A C11A 83.4(3)
C2A C3A N1A C1A 23.7(3)
C4A C3A N1A C1A -95.5(3)
O5A C1A N1A C11A 178.2(2)
C9A C1A N1A C11A -67.5(4)
C10A C1A N1A C11A 60.7(4)
O5A C1A N1A C3A -2.9(3)
C9A C1A N1A C3A 111.4(3)
C10A C1A N1A C3A -120.4(3)
O3A C7A N2A C5A 0.0(3)
C8A C7A N2A C5A -175.6(2)
C6A C5A N2A C7A -0.1(3)
C16A C5A N2A C7A -120.3(3)
C4A C5A N2A C7A 119.1(2)
O1A C11A O2A C12A 12.7(4)
N1A C11A O2A C12A -169.6(2)
C14A C12A O2A C11A 59.8(4)
C15A C12A O2A C11A -64.2(4)
C13A C12A O2A C11A 178.9(4)
N2A C7A O3A C6A 0.1(3)
C8A C7A O3A C6A 176.1(2)
C5A C6A O3A C7A -0.1(3)
C3A C2A O5A C1A 37.5(4)
N1A C1A O5A C2A -21.9(4)
C9A C1A O5A C2A -140.7(3)
C10A C1A O5A C2A 96.1(3)
O5B C2B C3B N1B -36.6(3)
O5B C2B C3B C4B 83.1(3)
N1B C3B C4B O4B -35.7(3)
C2B C3B C4B O4B -147.0(2)
N1B C3B C4B C5B -156.2(2)
C2B C3B C4B C5B 92.5(3)
O4B C4B C5B N2B -167.4(2)
C3B C4B C5B N2B -46.5(3)
O4B C4B C5B C16B 71.7(3)
C3B C4B C5B C16B -167.4(2)
O4B C4B C5B C6B -54.2(3)
C3B C4B C5B C6B 66.7(3)
N2B C5B C6B O3B 1.7(3)
C16B C5B C6B O3B 119.9(3)
C4B C5B C6B O3B -115.8(2)
N2B C7B C8B Cl3B 113.5(3)
O3B C7B C8B Cl3B -64.5(3)
N2B C7B C8B Cl1B -6.7(4)
O3B C7B C8B Cl1B 175.20(19)
N2B C7B C8B Cl2B -126.0(3)
O3B C7B C8B Cl2B 55.9(3)
O1B C11B N1B C3B -172.3(2)
O2B C11B N1B C3B 9.7(3)
O1B C11B N1B C1B 5.7(4)
O2B C11B N1B C1B -172.3(2)
C2B C3B N1B C11B -157.6(2)
C4B C3B N1B C11B 83.7(3)
C2B C3B N1B C1B 24.1(3)
C4B C3B N1B C1B -94.5(2)
O5B C1B N1B C11B 178.8(2)
C9B C1B N1B C11B 60.9(4)
C10B C1B N1B C11B -66.4(4)
O5B C1B N1B C3B -2.9(3)
C9B C1B N1B C3B -120.9(3)
C10B C1B N1B C3B 111.8(3)
O3B C7B N2B C5B 0.4(3)
C8B C7B N2B C5B -177.5(2)
C16B C5B N2B C7B -122.0(3)
C6B C5B N2B C7B -1.3(3)
C4B C5B N2B C7B 116.5(2)
O1B C11B O2B C12B -0.1(4)
N1B C11B O2B C12B 177.8(2)
C15B C12B O2B C11B 62.6(4)
C13B C12B O2B C11B -178.1(3)
C14B C12B O2B C11B -62.5(3)
N2B C7B O3B C6B 0.8(3)
C8B C7B O3B C6B 179.0(2)
C5B C6B O3B C7B -1.5(3)
C3B C2B O5B C1B 38.3(3)
N1B C1B O5B C2B -22.5(3)
C9B C1B O5B C2B 95.7(3)
C10B C1B O5B C2B -140.7(3)
